data_2200364
loop_
_publ_author_name
'Jevric, Martyn'
'Taylor, Dennis K.'
'Tiekink, Edward R. T.'

_publ_section_title
;
 Ethyl (<i>E</i>)-4-(2-hydroxy-1-naphthyl)-2-methyl-2-butenoate
;
_journal_issue 5
_journal_name_full 'Acta Crystallographica Section E'
_journal_page_first o426
_journal_page_last o427
_journal_paper_doi 10.1107/S160053680100602X
_journal_volume 57
_journal_year 2001
_chemical_formula_iupac 'C17 H18 O3'
_chemical_formula_moiety 'C17 H18 O3'
_chemical_formula_sum 'C17 H18 O3'
_chemical_formula_weight 270.33
_space_group_IT_number 14
_symmetry_cell_setting monoclinic
_symmetry_space_group_name_Hall '-P 2yn'
_symmetry_space_group_name_H-M 'P 1 21/n 1'
_cell_angle_alpha 90
_cell_angle_beta 92.76(2)
_cell_angle_gamma 90
_cell_formula_units_Z 4
_cell_length_a 9.273(2)
_cell_length_b 4.877(2)
_cell_length_c 31.976(5)
_cell_measurement_reflns_used 25
_cell_measurement_temperature 173
_cell_measurement_theta_max 14.9
_cell_measurement_theta_min 12.2
_cell_volume 1444.4(7)
_computing_cell_refinement 'MSC/AFC Diffractometer Control Software'
_computing_data_collection
;
MSC/AFC Diffractometer Control Software (Molecular Structure Corporation,
1996)
;
_computing_data_reduction 'TEXSAN (Molecular Structure Corporation, 1997)'
_computing_publication_material SHELXL97
_computing_structure_refinement 'SHELXL97 (Sheldrick, 1997)'
_computing_structure_solution 'SIR97 (Altomare et. al., 1994)'
_diffrn_ambient_temperature 173
_diffrn_measured_fraction_theta_full .998
_diffrn_measured_fraction_theta_max .998
_diffrn_measurement_device 'Rigaku AFC-7R'
_diffrn_measurement_method \w
_diffrn_radiation_monochromator graphite
_diffrn_radiation_source 'Rotating anode'
_diffrn_radiation_type MoK\a
_diffrn_radiation_wavelength .71073
_diffrn_reflns_av_R_equivalents .041
_diffrn_reflns_av_sigmaI/netI .049
_diffrn_reflns_limit_h_max 12
_diffrn_reflns_limit_h_min 0
_diffrn_reflns_limit_k_max 6
_diffrn_reflns_limit_k_min 0
_diffrn_reflns_limit_l_max 41
_diffrn_reflns_limit_l_min -41
_diffrn_reflns_number 3930
_diffrn_reflns_reduction_process 'Lp corrections applied'
_diffrn_reflns_theta_full 27.5
_diffrn_reflns_theta_max 27.5
_diffrn_reflns_theta_min 3.2
_diffrn_standards_decay_% -.3
_diffrn_standards_interval_count 400
_diffrn_standards_number 3
_exptl_absorpt_coefficient_mu .08
_exptl_absorpt_correction_type none
_exptl_crystal_colour 'pale yellow'
_exptl_crystal_density_diffrn 1.243
_exptl_crystal_density_method 'not measured'
_exptl_crystal_description block
_exptl_crystal_F_000 576
_exptl_crystal_size_max .40
_exptl_crystal_size_mid .31
_exptl_crystal_size_min .16
_refine_diff_density_max .21
_refine_diff_density_min -.17
_refine_ls_extinction_method none
_refine_ls_goodness_of_fit_ref .82
_refine_ls_hydrogen_treatment constr
_refine_ls_matrix_type full
_refine_ls_number_parameters 182
_refine_ls_number_reflns 3318
_refine_ls_number_restraints 0
_refine_ls_restrained_S_all .82
_refine_ls_R_factor_all .067
_refine_ls_R_factor_gt .037
_refine_ls_shift/su_max <0.001
_refine_ls_shift/su_mean .000
_refine_ls_structure_factor_coef Fsqd
_refine_ls_weighting_details 'calc w = 1/[\s^2^(Fo^2^)+(0.0918P)^2^+0.5393P] where P = (Fo^2^+2Fc^2^)/3'
_refine_ls_weighting_scheme calc
_refine_ls_wR_factor_ref .135
_reflns_number_gt 2254
_reflns_number_total 3318
_reflns_threshold_expression I>2\s(I)
_cod_data_source_file ya6019.cif
_cod_data_source_block I
_cod_original_cell_volume 1444.5(7)
_cod_original_sg_symbol_H-M 'P 21/n'
_cod_database_code 2200364
_cod_database_fobs_code 2200364

loop_
_symmetry_equiv_pos_as_xyz
'  +x,  +y,  +z'
1/2-x,1/2+y,1/2-z
'  -x,  -y,  -z'
1/2+x,1/2-y,1/2+z

loop_
_atom_site_label
_atom_site_fract_x
_atom_site_fract_y
_atom_site_fract_z
_atom_site_U_iso_or_equiv
_atom_site_adp_type
_atom_site_calc_flag
_atom_site_refinement_flags
_atom_site_occupancy
_atom_site_disorder_assembly
_atom_site_disorder_group
_atom_site_type_symbol
O2' .29394(11) -.0748(2) .40820(3) .0417(3) Uani d . 1 . . O
H2' .3862 -.0271 .4169 .0591(14) Uiso d . 1 . . H
O11 -.43518(11) .0624(3) .44042(4) .0548(4) Uani d . 1 . . O
O12 -.22437(10) .2413(2) .46249(3) .0396(3) Uani d . 1 . . O
C1 -.30511(15) .0794(3) .43740(5) .0370(3) Uani d . 1 . . C
C1' .11484(14) .0342(3) .35626(4) .0299(3) Uani d . 1 . . C
C2 -.22441(15) -.0738(3) .40595(4) .0338(3) Uani d . 1 . . C
C2' .25083(15) .0786(3) .37425(4) .0334(3) Uani d . 1 . . C
C3 -.08172(14) -.0449(3) .40487(4) .0311(3) Uani d . 1 . . C
H3 -.0374 .0729 .4253 .0472(11) Uiso calc R 1 . . H
C3' .34337(15) .2797(3) .35833(5) .0399(4) Uani d . 1 . . C
H3' .4366 .3073 .3713 .0472(11) Uiso calc R 1 . . H
C4 .01702(14) -.1776(3) .37494(4) .0321(3) Uani d . 1 . . C
H4A -.0412 -.2693 .3522 .0591(14) Uiso calc R 1 . . H
H4B .0764 -.3187 .3899 .0591(14) Uiso calc R 1 . . H
C4' .30000(16) .4337(3) .32467(5) .0405(4) Uani d . 1 . . C
H4' .3633 .5681 .3143 .0472(11) Uiso calc R 1 . . H
C4A' .16174(15) .3966(3) .30478(5) .0343(3) Uani d . 1 . . C
C5' .11631(18) .5522(3) .26951(5) .0427(4) Uani d . 1 . . C
H5' .1793 .6868 .2590 .0472(11) Uiso calc R 1 . . H
C6' -.01601(19) .5138(4) .25008(5) .0468(4) Uani d . 1 . . C
H6' -.0444 .6183 .2260 .0472(11) Uiso calc R 1 . . H
C7' -.11039(18) .3175(3) .26604(6) .0464(4) Uani d . 1 . . C
H7' -.2031 .2910 .2527 .0472(11) Uiso calc R 1 . . H
C8' -.07032(16) .1650(3) .30042(5) .0382(3) Uani d . 1 . . C
H8' -.1364 .0359 .3109 .0472(11) Uiso calc R 1 . . H
C8A' .06803(14) .1951(3) .32097(4) .0315(3) Uani d . 1 . . C
C13 -.29989(18) .3956(4) .49385(5) .0486(4) Uani d . 1 . . C
H13A -.3504 .2689 .5124 .0591(14) Uiso calc R 1 . . H
H13B -.3722 .5195 .4801 .0591(14) Uiso calc R 1 . . H
C14 -.1892(2) .5577(4) .51862(6) .0578(5) Uani d . 1 . . C
H14A -.2364 .6641 .5401 .0709(16) Uiso calc R 1 . . H
H14B -.1402 .6826 .4999 .0709(16) Uiso calc R 1 . . H
H14C -.1184 .4329 .5321 .0709(16) Uiso calc R 1 . . H
C21 -.31546(18) -.2557(4) .37736(6) .0505(4) Uani d . 1 . . C
H21A -.2527 -.3674 .3604 .0709(16) Uiso calc R 1 . . H
H21B -.3784 -.1423 .3589 .0709(16) Uiso calc R 1 . . H
H21C -.3747 -.3758 .3941 .0709(16) Uiso calc R 1 . . H

loop_
_atom_site_aniso_label
_atom_site_aniso_U_11
_atom_site_aniso_U_22
_atom_site_aniso_U_33
_atom_site_aniso_U_12
_atom_site_aniso_U_13
_atom_site_aniso_U_23
O2' .0331(5) .0517(7) .0400(6) -.0048(5) -.0028(4) -.0024(5)
O11 .0250(5) .0894(10) .0502(7) -.0053(6) .0039(5) -.0033(7)
O12 .0295(5) .0520(7) .0378(5) -.0007(5) .0069(4) -.0077(5)
C1 .0269(6) .0491(9) .0350(7) -.0030(6) .0009(5) .0066(7)
C1' .0275(6) .0284(6) .0344(7) -.0023(5) .0065(5) -.0082(6)
C2 .0291(6) .0380(7) .0342(7) -.0064(6) .0008(5) .0022(6)
C2' .0297(6) .0359(7) .0349(7) -.0022(6) .0059(5) -.0100(6)
C3 .0301(6) .0320(7) .0312(6) -.0057(5) .0011(5) -.0002(6)
C3' .0282(7) .0469(9) .0450(8) -.0089(6) .0060(6) -.0124(7)
C4 .0290(6) .0302(7) .0370(7) -.0037(5) .0027(5) -.0030(6)
C4' .0348(7) .0392(8) .0490(9) -.0098(6) .0164(6) -.0082(7)
C4A' .0351(7) .0312(7) .0377(7) -.0014(6) .0133(6) -.0077(6)
C5' .0468(9) .0352(8) .0477(9) .0006(7) .0193(7) .0016(7)
C6' .0504(9) .0421(9) .0482(9) .0079(7) .0067(7) .0083(7)
C7' .0417(8) .0430(9) .0539(10) .0016(7) -.0043(7) .0026(8)
C8' .0337(7) .0328(7) .0481(8) -.0031(6) .0016(6) -.0016(7)
C8A' .0313(6) .0275(6) .0364(7) -.0007(5) .0082(5) -.0078(6)
C13 .0446(9) .0621(11) .0405(8) .0091(8) .0145(7) -.0031(8)
C14 .0631(11) .0666(12) .0445(9) .0059(10) .0086(8) -.0167(9)
C21 .0355(8) .0610(11) .0550(10) -.0166(8) .0003(7) -.0096(9)

loop_
_atom_type_symbol
_atom_type_scat_dispersion_real
_atom_type_scat_dispersion_imag
_atom_type_scat_source
C .002 .002
;International Tables for Crystallography
(1992, Vol. C, Table 6.1.1.2)
;
H .000 .000
;International Tables for Crystallography
(1992, Vol. C, Table 6.1.1.2)
;
O .008 .006
;International Tables for Crystallography
(1992, Vol. C, Table 6.1.1.2)
;

loop_
_geom_angle_atom_site_label_1
_geom_angle_atom_site_label_2
_geom_angle_atom_site_label_3
_geom_angle
_geom_angle_publ_flag
C1 O12 C13 116.47(12) no
O11 C1 O12 121.58(15) no
O11 C1 C2 123.57(14) no
O12 C1 C2 114.84(12) no
C2' C1' C8A' 118.83(13) no
C2' C1' C4 119.68(13) no
C8A' C1' C4 121.47(12) no
C3 C2 C1 119.87(13) no
C3 C2 C21 125.14(14) no
C1 C2 C21 114.99(12) no
O2' C2' C1' 118.31(13) no
O2' C2' C3' 120.53(13) no
C1' C2' C3' 121.16(14) no
C2 C3 C4 127.39(13) no
C4' C3' C2' 120.50(14) no
C3 C4 C1' 110.60(11) no
C3' C4' C4A' 120.88(14) no
C5' C4A' C4' 121.40(14) no
C5' C4A' C8A' 119.92(14) no
C4' C4A' C8A' 118.68(14) no
C6' C5' C4A' 121.34(15) no
C5' C6' C7' 119.34(16) no
C8' C7' C6' 120.83(16) no
C7' C8' C8A' 121.41(14) no
C8' C8A' C4A' 117.14(14) no
C8' C8A' C1' 122.90(13) no
C4A' C8A' C1' 119.96(13) no
O12 C13 C14 107.30(13) no

loop_
_geom_bond_atom_site_label_1
_geom_bond_atom_site_label_2
_geom_bond_site_symmetry_2
_geom_bond_distance
_geom_bond_publ_flag
O2' C2' . 1.3624(18) no
O11 C1 . 1.2175(18) no
O12 C1 . 1.3303(18) no
O12 C13 . 1.4593(18) no
C1 C2 . 1.484(2) no
C1' C2' . 1.3778(19) no
C1' C8A' . 1.425(2) no
C1' C4 . 1.5164(19) no
C2 C3 . 1.3327(19) no
C2 C21 . 1.504(2) no
C2' C3' . 1.414(2) no
C3 C4 . 1.5024(19) no
C3' C4' . 1.357(2) no
C4' C4A' . 1.415(2) no
C4A' C5' . 1.407(2) no
C4A' C8A' . 1.425(2) no
C5' C6' . 1.361(3) no
C6' C7' . 1.409(2) no
C7' C8' . 1.364(2) no
C8' C8A' . 1.421(2) no
C13 C14 . 1.493(3) no

loop_
_cod_related_entry_id
_cod_related_entry_database
_cod_related_entry_code
1 ChemSpider 24731091
